data_7247122
loop_
_publ_author_name
'Kaszubowski, Oskar'
'\'Slepokura, Katarzyna'

_publ_section_title
;
 Structural aspects of dehydration and rehydration in the adenosine
 5&#x2032;-diphosphate (ADP)--potassium--water system
;
_journal_issue 32
_journal_name_full CrystEngComm
_journal_page_first 4592
_journal_page_last 4603
_journal_paper_doi 10.1039/D3CE00395G
_journal_volume 25
_journal_year 2023
_chemical_absolute_configuration rmad
_chemical_formula_moiety 'K, C10 H14 N5 O10 P2, 4(H2 O)'
_chemical_formula_sum 'C10 H22 K N5 O14 P2'
_chemical_formula_weight 537.36
_space_group_crystal_system orthorhombic
_space_group_IT_number 19
_space_group_name_Hall 'P 2ac 2ab'
_space_group_name_H-M_alt 'P 21 21 21'
_atom_sites_solution_hydrogens mixed
_atom_sites_solution_primary dual
_atom_sites_solution_secondary difmap
_audit_creation_method SHELXL-2018/3
_audit_update_record
;
2023-02-16 deposited with the CCDC.	2023-06-26 downloaded from the CCDC.
;
_cell_angle_alpha 90
_cell_angle_beta 90
_cell_angle_gamma 90
_cell_formula_units_Z 4
_cell_length_a 6.4520(10)
_cell_length_b 11.032(2)
_cell_length_c 28.638(5)
_cell_measurement_reflns_used 16788
_cell_measurement_temperature 100(2)
_cell_measurement_theta_max 75.50
_cell_measurement_theta_min 3.10
_cell_volume 2038.4(6)
_computing_cell_refinement 'CrysAlisPro 1.171.41.80a (Rigaku OD, 2020)'
_computing_data_collection 'CrysAlisPro 1.171.41.80a (Rigaku OD, 2020)'
_computing_data_reduction 'CrysAlisPro 1.171.41.80a (Rigaku OD, 2020)'
_computing_structure_refinement 'SHELXL-2018/3 (Sheldrick, 2018)'
_computing_structure_solution 'SHELXT-2018 (Sheldrick, 2018)'
_diffrn_ambient_temperature 100(2)
_diffrn_detector 'Hybrid Pixel Array Detector'
_diffrn_detector_area_resol_mean 10.0000
_diffrn_detector_type 'HyPix-Arc 150'
_diffrn_measured_fraction_theta_full 1.000
_diffrn_measured_fraction_theta_max 0.985
_diffrn_measurement_device 'four-circle diffractometer'
_diffrn_measurement_device_type 'Rigaku XtaLAB Synergy R, DW system, HyPix-Arc 150'
_diffrn_measurement_method 'omega scan'
_diffrn_radiation_monochromator mirror
_diffrn_radiation_probe x-ray
_diffrn_radiation_type CuK\a
_diffrn_radiation_wavelength 1.5418
_diffrn_reflns_av_R_equivalents 0.0423
_diffrn_reflns_av_unetI/netI 0.0221
_diffrn_reflns_Laue_measured_fraction_full 1.000
_diffrn_reflns_Laue_measured_fraction_max 0.985
_diffrn_reflns_limit_h_max 7
_diffrn_reflns_limit_h_min -8
_diffrn_reflns_limit_k_max 13
_diffrn_reflns_limit_k_min -13
_diffrn_reflns_limit_l_max 35
_diffrn_reflns_limit_l_min -35
_diffrn_reflns_number 22263
_diffrn_reflns_point_group_measured_fraction_full 1.000
_diffrn_reflns_point_group_measured_fraction_max 0.982
_diffrn_reflns_theta_full 67.680
_diffrn_reflns_theta_max 76.350
_diffrn_reflns_theta_min 3.086
_diffrn_source 'Rotating-anode X-ray tube'
_diffrn_source_type 'Rigaku (Cu) X-ray Source'
_exptl_absorpt_coefficient_mu 4.551
_exptl_absorpt_correction_T_max 0.948
_exptl_absorpt_correction_T_min 0.536
_exptl_absorpt_correction_type analytical
_exptl_absorpt_process_details
;
CrysAlisPro 1.171.41.80a (Rigaku Oxford Diffraction, 2020)
Analytical numeric absorption correction using a multifaceted crystal
model based on expressions derived by R.C. Clark & J.S. Reid.
(Clark, R. C. & Reid, J. S. (1995). Acta Cryst. A51, 887-897)
Empirical absorption correction using spherical harmonics,
implemented in SCALE3 ABSPACK scaling algorithm.
;
_exptl_crystal_colour colourless
_exptl_crystal_density_diffrn 1.751
_exptl_crystal_description needle
_exptl_crystal_F_000 1112
_exptl_crystal_size_max 0.300
_exptl_crystal_size_mid 0.015
_exptl_crystal_size_min 0.012
_refine_diff_density_max 0.437
_refine_diff_density_min -0.423
_refine_diff_density_rms 0.073
_refine_ls_abs_structure_details
;
 Flack x determined using 1632 quotients [(I+)-(I-)]/[(I+)+(I-)]
 (Parsons, Flack and Wagner, Acta Cryst. B69 (2013) 249-259).
;
_refine_ls_abs_structure_Flack 0.006(6)
_refine_ls_extinction_method none
_refine_ls_goodness_of_fit_ref 1.073
_refine_ls_hydrogen_treatment constr
_refine_ls_matrix_type full
_refine_ls_number_parameters 304
_refine_ls_number_reflns 4189
_refine_ls_number_restraints 12
_refine_ls_restrained_S_all 1.072
_refine_ls_R_factor_all 0.0360
_refine_ls_R_factor_gt 0.0351
_refine_ls_shift/su_max 0.001
_refine_ls_shift/su_mean 0.000
_refine_ls_structure_factor_coef Fsqd
_refine_ls_weighting_details 'w=1/[\s^2^(Fo^2^)+(0.0466P)^2^+2.6373P] where P=(Fo^2^+2Fc^2^)/3'
_refine_ls_weighting_scheme calc
_refine_ls_wR_factor_gt 0.0940
_refine_ls_wR_factor_ref 0.0945
_reflns_Friedel_coverage 0.718
_reflns_Friedel_fraction_full 1.000
_reflns_Friedel_fraction_max 0.978
_reflns_number_gt 4067
_reflns_number_total 4189
_reflns_threshold_expression 'I > 2\s(I)'
_cod_data_source_file d3ce00395g3.cif
_cod_data_source_block I
_cod_depositor_comments 'Adding full bibliography for 7247122--7247126.cif.'
_cod_database_code 7247122
_shelx_shelxl_version_number 2018/3
_shelx_space_group_comment
;
The symmetry employed for this shelxl refinement is uniquely defined
by the following loop, which should always be used as a source of
symmetry information in preference to the above space-group names.
They are only intended as comments.
;
_shelx_estimated_absorpt_t_min 0.342
_shelx_estimated_absorpt_t_max 0.947

loop_
_space_group_symop_operation_xyz
'x, y, z'
'-x+1/2, -y, z+1/2'
'-x, y+1/2, -z+1/2'
'x+1/2, -y+1/2, -z'

loop_
_atom_site_label
_atom_site_type_symbol
_atom_site_fract_x
_atom_site_fract_y
_atom_site_fract_z
_atom_site_U_iso_or_equiv
_atom_site_adp_type
_atom_site_occupancy
_atom_site_site_symmetry_order
_atom_site_calc_flag
_atom_site_refinement_flags_posn
_atom_site_refinement_flags_adp
_atom_site_refinement_flags_occupancy
_atom_site_disorder_assembly
_atom_site_disorder_group
K1 K 1.10291(14) 0.14739(9) 0.37835(3) 0.0258(2) Uani 1 1 d . . . . .
P1 P 0.60998(15) 0.35339(9) 0.40183(3) 0.0155(2) Uani 1 1 d . . . . .
P2 P 0.72527(14) 0.29513(9) 0.30553(3) 0.01337(19) Uani 1 1 d . . . . .
O11 O 0.7962(4) 0.2854(3) 0.41698(9) 0.0205(6) Uani 1 1 d . . . . .
O12 O 0.4003(4) 0.3076(3) 0.41430(9) 0.0209(6) Uani 1 1 d . . . . .
O13 O 0.6200(4) 0.3756(2) 0.34594(9) 0.0187(6) Uani 1 1 d . . . . .
O21 O 0.6811(4) 0.1644(2) 0.31321(10) 0.0204(6) Uani 1 1 d . . . . .
O22 O 0.6488(4) 0.3517(2) 0.26127(9) 0.0171(5) Uani 1 1 d . . . . .
O23 O 0.9650(4) 0.3149(2) 0.31100(10) 0.0184(6) Uani 1 1 d . . . . .
H23 H 0.993317 0.388391 0.306618 0.028 Uiso 1 1 calc R U . . .
O2' O 0.1487(5) 0.7614(3) 0.44383(10) 0.0237(6) Uani 1 1 d . . . . .
H2O H 0.159594 0.837312 0.443597 0.036 Uiso 1 1 calc R U . . .
O3' O 0.5439(5) 0.8595(3) 0.45736(11) 0.0290(7) Uani 1 1 d . . . . .
H3O H 0.592883 0.868415 0.484320 0.044 Uiso 1 1 calc R U . . .
O4' O 0.5732(4) 0.7090(3) 0.36412(9) 0.0188(6) Uani 1 1 d . . . . .
O5' O 0.6088(4) 0.4900(2) 0.41992(9) 0.0187(6) Uani 1 1 d . . . . .
N1 N -0.2750(5) 0.7985(3) 0.27192(10) 0.0142(6) Uani 1 1 d . . . . .
H1 H -0.387018 0.821570 0.256804 0.017 Uiso 1 1 calc R U . . .
N3 N -0.0002(5) 0.8634(3) 0.32154(11) 0.0159(6) Uani 1 1 d . . . . .
N6 N -0.3226(5) 0.6035(3) 0.24308(12) 0.0185(7) Uani 1 1 d . . . . .
H61 H -0.435058 0.627700 0.228418 0.022 Uiso 1 1 calc R U . . .
H62 H -0.282116 0.527531 0.240925 0.022 Uiso 1 1 calc R U . . .
N7 N 0.0789(5) 0.5469(3) 0.29803(11) 0.0153(6) Uani 1 1 d . . . . .
N9 N 0.2332(5) 0.6950(3) 0.33880(11) 0.0152(6) Uani 1 1 d . . . . .
C1' C 0.3694(6) 0.7507(3) 0.37291(13) 0.0162(7) Uani 1 1 d . . . . .
H1' H 0.362951 0.841057 0.370487 0.019 Uiso 1 1 calc R U . . .
C2' C 0.3243(6) 0.7099(4) 0.42296(13) 0.0177(7) Uani 1 1 d . . . . .
H2' H 0.303249 0.620065 0.422321 0.021 Uiso 1 1 calc R U . . .
C3' C 0.5323(6) 0.7340(4) 0.44658(14) 0.0205(8) Uani 1 1 d . . . . .
H3' H 0.550873 0.682685 0.475059 0.025 Uiso 1 1 calc R U . . .
C4' C 0.6864(6) 0.6996(4) 0.40819(13) 0.0170(7) Uani 1 1 d . . . . .
H4' H 0.802182 0.759933 0.408069 0.020 Uiso 1 1 calc R U . . .
C5' C 0.7768(6) 0.5739(4) 0.41244(14) 0.0197(8) Uani 1 1 d . . . . .
H5'1 H 0.852742 0.552456 0.383566 0.024 Uiso 1 1 calc R U . . .
H5'2 H 0.874910 0.570538 0.438987 0.024 Uiso 1 1 calc R U . . .
C2 C -0.1708(6) 0.8831(3) 0.29790(13) 0.0168(7) Uani 1 1 d . . . . .
H2 H -0.226922 0.962687 0.298863 0.020 Uiso 1 1 calc R U . . .
C4 C 0.0627(6) 0.7461(3) 0.31806(12) 0.0138(7) Uani 1 1 d . . . . .
C5 C -0.0311(6) 0.6538(3) 0.29308(12) 0.0139(7) Uani 1 1 d . . . . .
C6 C -0.2147(6) 0.6810(3) 0.26825(13) 0.0154(7) Uani 1 1 d . . . . .
C8 C 0.2354(6) 0.5752(3) 0.32586(14) 0.0172(7) Uani 1 1 d . . . . .
H8 H 0.337810 0.518940 0.335769 0.021 Uiso 1 1 calc R U . . .
O1W O 1.4743(5) 0.0288(3) 0.38036(13) 0.0320(7) Uani 1 1 d DG . . . .
H1W H 1.562426 0.071099 0.366190 0.048 Uiso 1 1 d DG U . . .
H2W H 1.531271 -0.000444 0.404218 0.048 Uiso 1 1 d DG U . . .
O2W O 1.0800(5) 0.0034(3) 0.45666(11) 0.0269(7) Uani 1 1 d DG . . . .
H3W H 0.975354 0.010079 0.473915 0.040 Uiso 1 1 d DG U . . .
H4W H 1.175714 0.045391 0.468194 0.040 Uiso 1 1 d DG U . . .
O3W O 0.7334(5) 0.0339(3) 0.51444(11) 0.0257(6) Uani 1 1 d DG . . . .
H5W H 0.632614 0.070679 0.502381 0.039 Uiso 1 1 d DG U . . .
H6W H 0.770082 0.072438 0.538362 0.039 Uiso 1 1 d DG U . . .
O4W O 1.3831(5) 0.1577(3) 0.49150(10) 0.0240(6) Uani 1 1 d DG . . . .
H7W H 1.379013 0.210625 0.470436 0.036 Uiso 1 1 d DG U . . .
H8W H 1.360251 0.191920 0.517184 0.036 Uiso 1 1 d DG U . . .

loop_
_atom_site_aniso_label
_atom_site_aniso_U_11
_atom_site_aniso_U_22
_atom_site_aniso_U_33
_atom_site_aniso_U_23
_atom_site_aniso_U_13
_atom_site_aniso_U_12
K1 0.0213(4) 0.0273(4) 0.0289(4) 0.0050(4) -0.0006(3) 0.0056(4)
P1 0.0161(4) 0.0150(4) 0.0154(4) -0.0006(3) 0.0009(3) 0.0017(4)
P2 0.0136(4) 0.0118(4) 0.0147(4) -0.0004(3) -0.0007(3) 0.0000(3)
O11 0.0172(13) 0.0244(14) 0.0200(13) 0.0004(11) -0.0011(10) 0.0052(12)
O12 0.0192(14) 0.0200(13) 0.0235(14) -0.0001(11) 0.0016(11) -0.0016(12)
O13 0.0189(13) 0.0182(13) 0.0192(13) -0.0006(10) 0.0003(11) 0.0056(11)
O21 0.0238(13) 0.0127(13) 0.0245(14) -0.0005(10) -0.0041(11) -0.0017(11)
O22 0.0159(12) 0.0179(13) 0.0175(12) 0.0016(10) -0.0038(10) -0.0017(11)
O23 0.0138(12) 0.0161(13) 0.0252(14) 0.0018(11) 0.0002(11) 0.0020(10)
O2' 0.0187(14) 0.0271(15) 0.0252(14) -0.0061(12) 0.0052(12) -0.0006(12)
O3' 0.0312(17) 0.0257(16) 0.0302(16) -0.0110(13) -0.0077(13) -0.0018(13)
O4' 0.0136(13) 0.0275(14) 0.0154(12) 0.0021(11) -0.0025(10) 0.0012(12)
O5' 0.0170(13) 0.0166(13) 0.0226(13) -0.0036(11) 0.0042(11) 0.0000(11)
N1 0.0152(14) 0.0141(14) 0.0132(13) 0.0024(11) -0.0023(12) 0.0007(13)
N3 0.0148(14) 0.0150(15) 0.0178(15) -0.0004(12) -0.0032(12) 0.0006(12)
N6 0.0192(16) 0.0112(15) 0.0250(17) 0.0017(12) -0.0090(13) 0.0008(13)
N7 0.0137(14) 0.0155(15) 0.0167(15) -0.0009(12) -0.0014(12) 0.0007(13)
N9 0.0130(14) 0.0149(15) 0.0179(14) -0.0018(12) -0.0028(12) 0.0012(13)
C1' 0.0131(17) 0.0170(17) 0.0186(17) -0.0033(14) -0.0012(15) -0.0016(15)
C2' 0.0166(18) 0.0182(18) 0.0183(17) -0.0016(14) 0.0010(14) 0.0020(15)
C3' 0.020(2) 0.021(2) 0.0202(19) -0.0010(15) -0.0020(16) 0.0002(16)
C4' 0.0163(17) 0.0192(18) 0.0155(17) 0.0019(14) -0.0053(14) -0.0022(15)
C5' 0.0155(18) 0.0192(19) 0.025(2) 0.0000(15) -0.0003(15) -0.0021(15)
C2 0.0180(18) 0.0142(17) 0.0183(17) 0.0010(13) 0.0041(14) 0.0010(14)
C4 0.0120(16) 0.0161(17) 0.0132(16) 0.0029(13) -0.0009(13) 0.0012(13)
C5 0.0146(17) 0.0142(17) 0.0130(16) 0.0028(14) -0.0001(13) 0.0003(15)
C6 0.0148(17) 0.0154(18) 0.0162(16) 0.0021(13) 0.0005(14) -0.0009(14)
C8 0.0152(17) 0.0145(17) 0.0221(18) -0.0003(14) 0.0010(15) 0.0005(15)
O1W 0.0305(18) 0.0252(17) 0.040(2) 0.0037(14) 0.0018(15) -0.0045(14)
O2W 0.0228(15) 0.0278(16) 0.0300(16) -0.0009(12) 0.0017(13) 0.0009(14)
O3W 0.0259(15) 0.0231(15) 0.0281(15) -0.0007(12) -0.0062(13) 0.0011(12)
O4W 0.0277(15) 0.0243(14) 0.0200(13) 0.0011(12) 0.0003(13) 0.0014(13)

loop_
_atom_type_symbol
_atom_type_description
_atom_type_scat_dispersion_real
_atom_type_scat_dispersion_imag
_atom_type_scat_source
C C 0.0181 0.0091 'International Tables Vol C Tables 4.2.6.8 and 6.1.1.4'
H H 0.0000 0.0000 'International Tables Vol C Tables 4.2.6.8 and 6.1.1.4'
N N 0.0311 0.0180 'International Tables Vol C Tables 4.2.6.8 and 6.1.1.4'
O O 0.0492 0.0322 'International Tables Vol C Tables 4.2.6.8 and 6.1.1.4'
P P 0.2955 0.4335 'International Tables Vol C Tables 4.2.6.8 and 6.1.1.4'
K K 0.3868 1.0657 'International Tables Vol C Tables 4.2.6.8 and 6.1.1.4'

loop_
_geom_angle_atom_site_label_1
_geom_angle_atom_site_label_2
_geom_angle_atom_site_label_3
_geom_angle
_geom_angle_site_symmetry_1
_geom_angle_site_symmetry_3
_geom_angle_publ_flag
O1W K1 O11 153.43(10) . . ?
O1W K1 O2W 75.73(10) . . ?
O11 K1 O2W 87.30(9) . . ?
O1W K1 O12 72.17(9) . 1_655 ?
O11 K1 O12 89.75(9) . 1_655 ?
O2W K1 O12 95.83(9) . 1_655 ?
O1W K1 O23 127.31(10) . . ?
O11 K1 O23 71.49(8) . . ?
O2W K1 O23 156.94(9) . . ?
O12 K1 O23 93.08(9) 1_655 . ?
O1W K1 O21 139.61(10) . . ?
O11 K1 O21 66.45(8) . . ?
O2W K1 O21 116.64(9) . . ?
O12 K1 O21 137.29(8) 1_655 . ?
O23 K1 O21 46.84(7) . . ?
O1W K1 P2 145.45(8) . . ?
O11 K1 P2 59.43(6) . . ?
O2W K1 P2 134.22(7) . . ?
O12 K1 P2 112.99(7) 1_655 . ?
O23 K1 P2 24.70(6) . . ?
O21 K1 P2 24.41(5) . . ?
O1W K1 H4W 69.3 . . ?
O11 K1 H4W 88.5 . . ?
O2W K1 H4W 17.1 . . ?
O12 K1 H4W 78.7 1_655 . ?
O23 K1 H4W 158.5 . . ?
O21 K1 H4W 131.9 . . ?
P2 K1 H4W 144.6 . . ?
O5' P1 O11 112.81(17) . . yes
O5' P1 O12 103.80(16) . . yes
O5' P1 O13 100.27(15) . . yes
O11 P1 O12 119.71(16) . . yes
O11 P1 O13 109.48(15) . . yes
O12 P1 O13 108.94(16) . . yes
O13 P2 O21 110.36(16) . . yes
O13 P2 O22 103.87(15) . . yes
O13 P2 O23 105.51(16) . . yes
O21 P2 O22 117.84(16) . . yes
O21 P2 O23 108.00(16) . . yes
O22 P2 O23 110.57(16) . . yes
P1 O13 P2 130.09(17) . . yes
O21 P2 K1 66.69(11) . . ?
O22 P2 K1 154.59(12) . . ?
O23 P2 K1 48.54(11) . . ?
O13 P2 K1 96.82(10) . . ?
P1 O11 K1 138.71(16) . . ?
P1 O12 K1 138.42(16) . 1_455 ?
P2 O21 K1 88.90(12) . . ?
P2 O23 K1 106.75(14) . . ?
P2 O23 H23 109.5 . . ?
K1 O23 H23 131.8 . . ?
C2' O2' H2O 109.5 . . ?
C3' O3' H3O 109.5 . . ?
C1' O4' C4' 109.5(3) . . ?
C5' O5' P1 123.7(2) . . ?
C6 N1 C2 123.5(3) . . ?
C6 N1 H1 118.2 . . ?
C2 N1 H1 118.2 . . ?
C2 N3 C4 111.8(3) . . ?
C6 N6 H61 120.0 . . ?
C6 N6 H62 120.0 . . ?
H61 N6 H62 120.0 . . ?
C8 N7 C5 104.5(3) . . ?
C4 N9 C8 106.7(3) . . ?
C4 N9 C1' 127.1(3) . . ?
C8 N9 C1' 125.7(3) . . ?
O4' C1' N9 107.8(3) . . ?
O4' C1' C2' 104.3(3) . . ?
N9 C1' C2' 113.0(3) . . ?
O4' C1' H1' 110.5 . . ?
N9 C1' H1' 110.5 . . ?
C2' C1' H1' 110.5 . . ?
O2' C2' C3' 116.8(3) . . ?
O2' C2' C1' 115.7(3) . . ?
C3' C2' C1' 101.3(3) . . ?
O2' C2' H2' 107.5 . . ?
C3' C2' H2' 107.5 . . ?
C1' C2' H2' 107.5 . . ?
O3' C3' C2' 108.2(3) . . ?
O3' C3' C4' 111.3(3) . . ?
C2' C3' C4' 102.1(3) . . ?
O3' C3' H3' 111.6 . . ?
C2' C3' H3' 111.6 . . ?
C4' C3' H3' 111.6 . . ?
O4' C4' C5' 109.1(3) . . ?
O4' C4' C3' 106.1(3) . . ?
C5' C4' C3' 114.9(3) . . ?
O4' C4' H4' 108.9 . . ?
C5' C4' H4' 108.9 . . ?
C3' C4' H4' 108.9 . . ?
O5' C5' C4' 108.2(3) . . ?
O5' C5' H5'1 110.1 . . ?
C4' C5' H5'1 110.1 . . ?
O5' C5' H5'2 110.1 . . ?
C4' C5' H5'2 110.1 . . ?
H5'1 C5' H5'2 108.4 . . ?
N3 C2 N1 125.4(4) . . ?
N3 C2 H2 117.3 . . ?
N1 C2 H2 117.3 . . ?
N3 C4 N9 126.8(3) . . ?
N3 C4 C5 127.4(3) . . ?
N9 C4 C5 105.7(3) . . ?
N7 C5 C4 110.5(3) . . ?
N7 C5 C6 131.5(4) . . ?
C4 C5 C6 118.0(3) . . ?
N6 C6 N1 120.7(3) . . ?
N6 C6 C5 125.4(4) . . ?
N1 C6 C5 113.8(3) . . ?
N7 C8 N9 112.5(3) . . ?
N7 C8 H8 123.8 . . ?
N9 C8 H8 123.8 . . ?
K1 O1W H1W 108.5 . . ?
K1 O1W H2W 125.8 . . ?
H1W O1W H2W 108.0 . . ?
K1 O2W H3W 118.1 . . ?
K1 O2W H4W 87.8 . . ?
H3W O2W H4W 108.1 . . ?
H5W O3W H6W 108.0 . . ?
H7W O4W H8W 108.1 . . ?

loop_
_geom_bond_atom_site_label_1
_geom_bond_atom_site_label_2
_geom_bond_distance
_geom_bond_site_symmetry_2
_geom_bond_publ_flag
K1 O1W 2.731(4) . yes
K1 O2W 2.753(3) . yes
K1 O11 2.731(3) . yes
K1 O12 2.805(3) 1_655 yes
K1 O21 3.305(3) . yes
K1 O23 2.816(3) . yes
K1 N3 3.593(4) 1_645 yes
K1 N6 3.786(4) 3_645 yes
K1 P2 3.5976(13) . ?
K1 H4W 2.8472 . ?
P1 O5' 1.594(3) . yes
P1 O11 1.481(3) . yes
P1 O12 1.487(3) . yes
P1 O13 1.620(3) . yes
P2 O13 1.609(3) . yes
P2 O21 1.487(3) . yes
P2 O22 1.497(3) . yes
P2 O23 1.570(3) . yes
O23 H23 0.8400 . ?
O2' C2' 1.402(5) . ?
O2' H2O 0.8400 . ?
O3' C3' 1.421(5) . ?
O3' H3O 0.8400 . ?
O4' C1' 1.415(5) . ?
O4' C4' 1.462(4) . ?
O5' C5' 1.441(5) . ?
N1 C6 1.358(5) . ?
N1 C2 1.370(5) . ?
N1 H1 0.8800 . ?
N3 C2 1.311(5) . ?
N3 C4 1.359(5) . ?
N6 C6 1.317(5) . ?
N6 H61 0.8800 . ?
N6 H62 0.8800 . ?
N7 C8 1.324(5) . ?
N7 C5 1.383(5) . ?
N9 C4 1.372(5) . ?
N9 C8 1.372(5) . ?
N9 C1' 1.451(5) . ?
C1' C2' 1.531(5) . ?
C1' H1' 1.0000 . ?
C2' C3' 1.526(5) . ?
C2' H2' 1.0000 . ?
C3' C4' 1.530(5) . ?
C3' H3' 1.0000 . ?
C4' C5' 1.510(6) . ?
C4' H4' 1.0000 . ?
C5' H5'1 0.9900 . ?
C5' H5'2 0.9900 . ?
C2 H2 0.9500 . ?
C4 C5 1.384(5) . ?
C5 C6 1.414(5) . ?
C8 H8 0.9500 . ?
O1W H1W 0.8401 . ?
O1W H2W 0.8403 . ?
O2W H3W 0.8397 . ?
O2W H4W 0.8401 . ?
O3W H5W 0.8403 . ?
O3W H6W 0.8402 . ?
O4W H7W 0.8401 . ?
O4W H8W 0.8398 . ?

loop_
_geom_hbond_atom_site_label_D
_geom_hbond_atom_site_label_H
_geom_hbond_atom_site_label_A
_geom_hbond_distance_DH
_geom_hbond_distance_HA
_geom_hbond_distance_DA
_geom_hbond_angle_DHA
_geom_hbond_site_symmetry_A
O23 H23 N7 0.84 1.85 2.688(4) 175.1 1_655
O2' H2O O2W 0.84 1.94 2.730(4) 156.6 1_465
O3' H3O O2' 0.84 2.53 3.201(4) 137.2 4_566
O3' H3O O3W 0.84 2.21 2.805(4) 127.5 1_565
N1 H1 O22 0.88 1.80 2.658(4) 165.2 3
N6 H61 O21 0.88 2.03 2.899(4) 171.0 3
N6 H62 O22 0.88 2.07 2.832(4) 143.8 1_455
C1' H1' O1W 1.00 2.21 3.149(5) 155.7 1_465
C2' H2' O5' 1.00 2.44 3.043(5) 118.3 .
C2' H2' O3W 1.00 2.52 3.285(5) 132.7 4_456
C3' H3' O2' 1.00 2.48 3.227(5) 130.7 4_566
C4' H4' O2' 1.00 2.46 3.225(5) 133.0 1_655
C2 H2 O21 0.95 2.34 3.276(5) 168.7 1_465
C8 H8 O13 0.95 2.43 3.367(5) 169.3 .
O1W H1W O21 0.84 1.99 2.778(4) 156.6 1_655
O1W H2W O3' 0.84 2.17 2.924(5) 149.3 1_645
O2W H3W O3W 0.84 1.96 2.802(5) 177.3 .
O3W H5W O4W 0.84 1.90 2.721(4) 165.1 1_455
O3W H6W O12 0.84 2.07 2.895(4) 166.1 4_556
O3W H6W O5' 0.84 2.58 3.077(4) 118.7 4_556
O4W H7W O12 0.84 1.94 2.764(4) 168.0 1_655
O4W H8W O11 0.84 1.95 2.753(4) 160.6 4_556

loop_
_geom_torsion_atom_site_label_1
_geom_torsion_atom_site_label_2
_geom_torsion_atom_site_label_3
_geom_torsion_atom_site_label_4
_geom_torsion
_geom_torsion_site_symmetry_1
_geom_torsion_site_symmetry_2
_geom_torsion_site_symmetry_3
_geom_torsion_site_symmetry_4
_geom_torsion_publ_flag
O12 P1 O11 K1 109.8(3) . . . . ?
O5' P1 O11 K1 -127.6(2) . . . . ?
O13 P1 O11 K1 -16.9(3) . . . . ?
O11 P1 O12 K1 -87.3(3) . . . 1_455 ?
O5' P1 O12 K1 145.9(2) . . . 1_455 ?
O13 P1 O12 K1 39.7(3) . . . 1_455 ?
K1 P2 O13 P1 -24.6(2) . . . . ?
O5' P1 O13 P2 148.6(2) . . . . yes
O11 P1 O13 P2 29.8(3) . . . . yes
O12 P1 O13 P2 -102.8(2) . . . . yes
O21 P2 O13 P1 43.0(3) . . . . yes
O22 P2 O13 P1 170.2(2) . . . . yes
O23 P2 O13 P1 -73.4(3) . . . . yes
O22 P2 O21 K1 152.22(14) . . . . ?
O23 P2 O21 K1 26.11(15) . . . . ?
O13 P2 O21 K1 -88.75(13) . . . . ?
O21 P2 O23 K1 -32.64(18) . . . . ?
O22 P2 O23 K1 -162.91(13) . . . . ?
O13 P2 O23 K1 85.38(15) . . . . ?
O11 P1 O5' C5' 53.4(3) . . . . yes
O12 P1 O5' C5' -175.5(3) . . . . yes
O13 P1 O5' C5' -62.9(3) . . . . yes
C4' O4' C1' N9 -146.9(3) . . . . ?
C4' O4' C1' C2' -26.6(4) . . . . ?
C4 N9 C1' O4' -144.4(3) . . . . yes
C8 N9 C1' O4' 44.8(5) . . . . ?
C4 N9 C1' C2' 100.9(4) . . . . ?
C8 N9 C1' C2' -70.0(5) . . . . ?
O4' C1' C2' O2' 167.2(3) . . . . ?
N9 C1' C2' O2' -76.0(4) . . . . ?
O4' C1' C2' C3' 39.8(4) . . . . ?
N9 C1' C2' C3' 156.6(3) . . . . ?
O2' C2' C3' O3' -46.2(5) . . . . ?
C1' C2' C3' O3' 80.4(4) . . . . ?
O2' C2' C3' C4' -163.7(3) . . . . ?
C1' C2' C3' C4' -37.1(4) . . . . ?
C1' O4' C4' C5' 126.8(3) . . . . ?
C1' O4' C4' C3' 2.5(4) . . . . ?
O3' C3' C4' O4' -92.8(4) . . . . ?
C2' C3' C4' O4' 22.5(4) . . . . ?
O3' C3' C4' C5' 146.5(3) . . . . ?
C2' C3' C4' C5' -98.2(4) . . . . ?
P1 O5' C5' C4' 148.2(3) . . . . yes
O4' C4' C5' O5' -70.2(4) . . . . yes
C3' C4' C5' O5' 48.8(4) . . . . yes
C4 N3 C2 N1 -1.0(5) . . . . ?
C6 N1 C2 N3 1.4(6) . . . . ?
C2 N3 C4 N9 -179.3(4) . . . . ?
C2 N3 C4 C5 0.7(5) . . . . ?
C8 N9 C4 N3 179.7(4) . . . . ?
C1' N9 C4 N3 7.5(6) . . . . ?
C8 N9 C4 C5 -0.2(4) . . . . ?
C1' N9 C4 C5 -172.4(3) . . . . ?
C8 N7 C5 C4 0.4(4) . . . . ?
C8 N7 C5 C6 -178.9(4) . . . . ?
N3 C4 C5 N7 180.0(3) . . . . ?
N9 C4 C5 N7 -0.1(4) . . . . ?
N3 C4 C5 C6 -0.6(6) . . . . ?
N9 C4 C5 C6 179.3(3) . . . . ?
C2 N1 C6 N6 179.3(3) . . . . ?
C2 N1 C6 C5 -1.1(5) . . . . ?
N7 C5 C6 N6 -0.4(6) . . . . ?
C4 C5 C6 N6 -179.7(4) . . . . ?
N7 C5 C6 N1 -179.9(4) . . . . ?
C4 C5 C6 N1 0.8(5) . . . . ?
C5 N7 C8 N9 -0.5(4) . . . . ?
C4 N9 C8 N7 0.5(4) . . . . ?
C1' N9 C8 N7 172.9(3) . . . . ?
